data_4030555
loop_
_publ_author_name
'Wang, Peng-Fei'
'Jiang, Chun-Huan'
'Wen, Xiaoan'
'Xu, Qing-Long'
'Sun, Hongbin'

_publ_section_title
;
 C-H Bond Functionalization via [1,5]-Hydride Shift/Cyclization Sequence:
 Approach to Spiroindolenines.
;
_journal_issue 2
_journal_name_full 'The Journal of organic chemistry'
_journal_page_first 1155
_journal_paper_doi 10.1021/jo5026817
_journal_volume 80
_journal_year 2015
_chemical_formula_sum 'C21 H22 N2 O'
_chemical_formula_weight 318.41
_chemical_name_systematic
;
?
;
_space_group_IT_number 14
_symmetry_cell_setting monoclinic
_symmetry_space_group_name_Hall '-P 2ybc'
_symmetry_space_group_name_H-M 'P 1 21/c 1'
_atom_sites_solution_hydrogens geom
_atom_sites_solution_primary direct
_atom_sites_solution_secondary difmap
_audit_creation_method SHELXL-97
_cell_angle_alpha 90.00
_cell_angle_beta 94.72(3)
_cell_angle_gamma 90.00
_cell_formula_units_Z 4
_cell_length_a 9.4570(19)
_cell_length_b 12.543(3)
_cell_length_c 14.467(3)
_cell_measurement_reflns_used 25
_cell_measurement_temperature 293(2)
_cell_measurement_theta_max 13
_cell_measurement_theta_min 9
_cell_volume 1710.2(6)
_computing_structure_refinement 'SHELXL-97 (Sheldrick, 1997)'
_computing_structure_solution 'SHELXS-97 (Sheldrick, 1990)'
_diffrn_ambient_temperature 293(2)
_diffrn_measured_fraction_theta_full 1.000
_diffrn_measured_fraction_theta_max 1.000
_diffrn_measurement_device_type 'Nonius CAD4'
_diffrn_measurement_method \w/2\q
_diffrn_radiation_monochromator graphite
_diffrn_radiation_source 'fine-focus sealed tube'
_diffrn_radiation_type MoK\a
_diffrn_radiation_wavelength 0.71073
_diffrn_reflns_av_R_equivalents 0.0325
_diffrn_reflns_av_sigmaI/netI 0.0736
_diffrn_reflns_limit_h_max 11
_diffrn_reflns_limit_h_min 0
_diffrn_reflns_limit_k_max 15
_diffrn_reflns_limit_k_min 0
_diffrn_reflns_limit_l_max 17
_diffrn_reflns_limit_l_min -17
_diffrn_reflns_number 3331
_diffrn_reflns_theta_full 25.37
_diffrn_reflns_theta_max 25.37
_diffrn_reflns_theta_min 2.15
_diffrn_standards_decay_% 1
_diffrn_standards_interval_count 200
_diffrn_standards_interval_time 2h
_diffrn_standards_number 3
_exptl_absorpt_coefficient_mu 0.076
_exptl_absorpt_correction_T_max 0.9924
_exptl_absorpt_correction_T_min 0.9774
_exptl_absorpt_correction_type psi-scan
_exptl_crystal_density_diffrn 1.237
_exptl_crystal_density_method 'not measured'
_exptl_crystal_F_000 680
_exptl_crystal_size_max 0.30
_exptl_crystal_size_mid 0.10
_exptl_crystal_size_min 0.10
_refine_diff_density_max 0.185
_refine_diff_density_min -0.175
_refine_diff_density_rms 0.041
_refine_ls_extinction_method none
_refine_ls_goodness_of_fit_ref 1.004
_refine_ls_hydrogen_treatment constr
_refine_ls_matrix_type full
_refine_ls_number_parameters 217
_refine_ls_number_reflns 3133
_refine_ls_number_restraints 0
_refine_ls_restrained_S_all 1.004
_refine_ls_R_factor_all 0.1432
_refine_ls_R_factor_gt 0.0662
_refine_ls_shift/su_max 0.000
_refine_ls_shift/su_mean 0.000
_refine_ls_structure_factor_coef Fsqd
_refine_ls_weighting_details
;
'calc w=1/[\s^2^(Fo^2^)+(0.0750P)^2^+0.0000P] where
P=(Fo^2^+2Fc^2^)/3'
;
_refine_ls_weighting_scheme calc
_refine_ls_wR_factor_gt 0.1469
_refine_ls_wR_factor_ref 0.1837
_reflns_number_gt 1601
_reflns_number_total 3133
_reflns_threshold_expression >2sigma(I)
_cod_data_source_file jo5026817_si_001.cif
_cod_data_source_block x
_cod_depositor_comments
;
The following automatic conversions were performed:

'_symmetry_cell_setting' value 'Monoclinic' changed to 'monoclinic'
according to
/usr/data/users/saulius/automatic-downloads/current/ACS/lib/dictionaries/cif_core.dic
dictionary named 'cif_core.dic' version 2.4.2 from 2011-04-26.

Automatic conversion script
Id: cif_fix_values 3008 2015-01-20 13:52:24Z robertas 
;
_cod_original_sg_symbol_H-M P21/C
_cod_database_code 4030555

loop_
_symmetry_equiv_pos_as_xyz
'x, y, z'
'-x, y+1/2, -z+1/2'
'-x, -y, -z'
'x, -y-1/2, z-1/2'

loop_
_atom_site_label
_atom_site_type_symbol
_atom_site_fract_x
_atom_site_fract_y
_atom_site_fract_z
_atom_site_U_iso_or_equiv
_atom_site_adp_type
_atom_site_occupancy
_atom_site_symmetry_multiplicity
_atom_site_calc_flag
_atom_site_refinement_flags
O O 0.2439(2) -0.32134(18) 0.04514(17) 0.0608(7) Uani 1 1 d .
N1 N 0.2386(3) 0.3591(2) 0.1268(2) 0.0591(8) Uani 1 1 d .
C1 C 0.3060(3) 0.1827(3) 0.0920(2) 0.0435(8) Uani 1 1 d .
N2 N 0.4345(3) 0.0170(2) 0.13408(19) 0.0491(8) Uani 1 1 d .
C2 C 0.2040(3) 0.1815(3) 0.1666(2) 0.0433(8) Uani 1 1 d .
C3 C 0.1460(4) 0.1009(3) 0.2165(2) 0.0534(10) Uani 1 1 d .
H3A H 0.1694 0.0300 0.2068 0.064 Uiso 1 1 calc R
C4 C 0.0523(4) 0.1280(4) 0.2815(3) 0.0664(11) Uani 1 1 d .
H4A H 0.0124 0.0745 0.3155 0.080 Uiso 1 1 calc R
C5 C 0.0174(4) 0.2322(4) 0.2963(3) 0.0758(13) Uani 1 1 d .
H5A H -0.0472 0.2482 0.3395 0.091 Uiso 1 1 calc R
C6 C 0.0763(4) 0.3141(3) 0.2484(3) 0.0671(11) Uani 1 1 d .
H6A H 0.0544 0.3850 0.2596 0.081 Uiso 1 1 calc R
C7 C 0.1683(4) 0.2869(3) 0.1838(2) 0.0520(10) Uani 1 1 d .
C8 C 0.3170(4) 0.3024(3) 0.0766(3) 0.0530(9) Uani 1 1 d .
C9 C 0.4052(5) 0.3524(3) 0.0078(3) 0.0838(14) Uani 1 1 d .
H9A H 0.3957 0.4285 0.0105 0.126 Uiso 1 1 calc R
H9B H 0.3740 0.3278 -0.0533 0.126 Uiso 1 1 calc R
H9C H 0.5028 0.3331 0.0220 0.126 Uiso 1 1 calc R
C10 C 0.2489(4) 0.1273(3) 0.0010(2) 0.0509(9) Uani 1 1 d .
H10A H 0.1532 0.1520 -0.0164 0.061 Uiso 1 1 calc R
H10B H 0.3077 0.1468 -0.0482 0.061 Uiso 1 1 calc R
C11 C 0.2477(3) 0.0079(3) 0.0109(2) 0.0429(8) Uani 1 1 d .
C12 C 0.3405(3) -0.0434(3) 0.0779(2) 0.0411(8) Uani 1 1 d .
C13 C 0.3324(3) -0.1536(3) 0.0878(2) 0.0456(9) Uani 1 1 d .
H13A H 0.3897 -0.1875 0.1342 0.055 Uiso 1 1 calc R
C14 C 0.2403(3) -0.2131(3) 0.0294(2) 0.0441(8) Uani 1 1 d .
C15 C 0.1508(4) -0.1651(3) -0.0387(2) 0.0506(9) Uani 1 1 d .
H15A H 0.0897 -0.2050 -0.0788 0.061 Uiso 1 1 calc R
C16 C 0.1563(3) -0.0547(3) -0.0446(2) 0.0484(9) Uani 1 1 d .
H16A H 0.0945 -0.0211 -0.0886 0.058 Uiso 1 1 calc R
C17 C 0.1498(5) -0.3876(3) -0.0117(3) 0.0839(14) Uani 1 1 d .
H17A H 0.1630 -0.4606 0.0070 0.126 Uiso 1 1 calc R
H17B H 0.1696 -0.3800 -0.0754 0.126 Uiso 1 1 calc R
H17C H 0.0536 -0.3668 -0.0048 0.126 Uiso 1 1 calc R
C18 C 0.4516(3) 0.1309(3) 0.1206(2) 0.0471(9) Uani 1 1 d .
H18A H 0.5145 0.1423 0.0710 0.057 Uiso 1 1 calc R
C19 C 0.5269(4) 0.1683(3) 0.2120(2) 0.0575(10) Uani 1 1 d .
H19A H 0.5883 0.2286 0.2024 0.069 Uiso 1 1 calc R
H19B H 0.4591 0.1883 0.2557 0.069 Uiso 1 1 calc R
C20 C 0.6129(4) 0.0716(3) 0.2463(3) 0.0701(12) Uani 1 1 d .
H20A H 0.6284 0.0720 0.3134 0.084 Uiso 1 1 calc R
H20B H 0.7042 0.0704 0.2203 0.084 Uiso 1 1 calc R
C21 C 0.5236(4) -0.0241(3) 0.2131(2) 0.0580(10) Uani 1 1 d .
H21A H 0.5831 -0.0820 0.1945 0.070 Uiso 1 1 calc R
H21B H 0.4664 -0.0494 0.2613 0.070 Uiso 1 1 calc R

loop_
_atom_site_aniso_label
_atom_site_aniso_U_11
_atom_site_aniso_U_22
_atom_site_aniso_U_33
_atom_site_aniso_U_23
_atom_site_aniso_U_13
_atom_site_aniso_U_12
O 0.0592(16) 0.0475(16) 0.0736(17) 0.0020(13) -0.0064(13) -0.0045(13)
N1 0.0520(19) 0.0484(19) 0.076(2) -0.0048(17) -0.0009(17) 0.0008(16)
C1 0.0443(19) 0.040(2) 0.046(2) -0.0014(16) 0.0066(16) -0.0002(16)
N2 0.0500(17) 0.0435(18) 0.0518(18) -0.0024(14) -0.0076(14) 0.0016(14)
C2 0.0367(18) 0.049(2) 0.0439(19) -0.0052(17) -0.0022(15) -0.0003(16)
C3 0.054(2) 0.057(2) 0.049(2) -0.0028(18) 0.0029(18) -0.0009(19)
C4 0.063(3) 0.082(3) 0.056(2) -0.005(2) 0.015(2) -0.005(2)
C5 0.068(3) 0.102(4) 0.060(3) -0.021(3) 0.022(2) 0.003(3)
C6 0.071(3) 0.065(3) 0.067(3) -0.020(2) 0.009(2) 0.012(2)
C7 0.043(2) 0.056(2) 0.056(2) -0.0138(19) -0.0029(18) 0.0009(18)
C8 0.049(2) 0.046(2) 0.064(2) 0.0027(19) 0.0037(19) -0.0007(18)
C9 0.086(3) 0.056(3) 0.114(4) 0.011(2) 0.037(3) -0.006(2)
C10 0.053(2) 0.050(2) 0.049(2) 0.0002(17) 0.0040(18) 0.0067(18)
C11 0.046(2) 0.046(2) 0.0358(18) -0.0007(16) 0.0024(16) 0.0068(17)
C12 0.039(2) 0.046(2) 0.0388(18) -0.0050(16) 0.0058(16) 0.0037(16)
C13 0.045(2) 0.050(2) 0.0403(19) 0.0014(16) -0.0039(17) 0.0051(17)
C14 0.0402(19) 0.042(2) 0.050(2) 0.0017(17) 0.0080(17) 0.0007(16)
C15 0.047(2) 0.050(2) 0.053(2) -0.0067(18) -0.0037(18) -0.0015(18)
C16 0.043(2) 0.056(2) 0.044(2) 0.0028(18) -0.0081(16) 0.0028(18)
C17 0.091(3) 0.053(3) 0.104(3) -0.011(2) -0.014(3) -0.018(2)
C18 0.044(2) 0.046(2) 0.052(2) -0.0057(17) 0.0071(17) -0.0007(17)
C19 0.048(2) 0.057(3) 0.066(2) -0.011(2) -0.0061(19) -0.0034(19)
C20 0.070(3) 0.070(3) 0.066(3) -0.008(2) -0.017(2) -0.002(2)
C21 0.061(2) 0.054(2) 0.056(2) -0.0024(19) -0.016(2) 0.0052(19)

loop_
_atom_type_symbol
_atom_type_description
_atom_type_scat_dispersion_real
_atom_type_scat_dispersion_imag
_atom_type_scat_source
C C 0.0033 0.0016 'International Tables Vol C Tables 4.2.6.8 and 6.1.1.4'
H H 0.0000 0.0000 'International Tables Vol C Tables 4.2.6.8 and 6.1.1.4'
N N 0.0061 0.0033 'International Tables Vol C Tables 4.2.6.8 and 6.1.1.4'
O O 0.0106 0.0060 'International Tables Vol C Tables 4.2.6.8 and 6.1.1.4'

loop_
_geom_angle_atom_site_label_1
_geom_angle_atom_site_label_2
_geom_angle_atom_site_label_3
_geom_angle
C14 O C17 118.3(3)
C8 N1 C7 106.9(3)
C2 C1 C8 99.8(3)
C2 C1 C10 113.9(3)
C8 C1 C10 109.9(3)
C2 C1 C18 114.4(3)
C8 C1 C18 112.5(3)
C10 C1 C18 106.2(3)
C12 N2 C18 122.3(3)
C12 N2 C21 124.8(3)
C18 N2 C21 112.9(3)
C3 C2 C7 119.3(3)
C3 C2 C1 133.4(3)
C7 C2 C1 107.3(3)
C2 C3 C4 118.6(4)
C2 C3 H3A 120.7
C4 C3 H3A 120.7
C5 C4 C3 121.1(4)
C5 C4 H4A 119.5
C3 C4 H4A 119.5
C4 C5 C6 121.2(4)
C4 C5 H5A 119.4
C6 C5 H5A 119.4
C7 C6 C5 117.5(4)
C7 C6 H6A 121.3
C5 C6 H6A 121.3
C6 C7 C2 122.4(4)
C6 C7 N1 126.0(3)
C2 C7 N1 111.6(3)
N1 C8 C9 121.5(3)
N1 C8 C1 114.3(3)
C9 C8 C1 124.2(3)
C8 C9 H9A 109.5
C8 C9 H9B 109.5
H9A C9 H9B 109.5
C8 C9 H9C 109.5
H9A C9 H9C 109.5
H9B C9 H9C 109.5
C11 C10 C1 111.8(3)
C11 C10 H10A 109.3
C1 C10 H10A 109.3
C11 C10 H10B 109.3
C1 C10 H10B 109.3
H10A C10 H10B 107.9
C16 C11 C12 117.8(3)
C16 C11 C10 121.5(3)
C12 C11 C10 120.7(3)
N2 C12 C13 121.5(3)
N2 C12 C11 119.3(3)
C13 C12 C11 119.2(3)
C14 C13 C12 120.7(3)
C14 C13 H13A 119.6
C12 C13 H13A 119.6
O C14 C13 115.2(3)
O C14 C15 123.5(3)
C13 C14 C15 121.2(3)
C14 C15 C16 117.0(3)
C14 C15 H15A 121.5
C16 C15 H15A 121.5
C11 C16 C15 124.0(3)
C11 C16 H16A 118.0
C15 C16 H16A 118.0
O C17 H17A 109.5
O C17 H17B 109.5
H17A C17 H17B 109.5
O C17 H17C 109.5
H17A C17 H17C 109.5
H17B C17 H17C 109.5
N2 C18 C19 103.6(3)
N2 C18 C1 110.0(3)
C19 C18 C1 116.4(3)
N2 C18 H18A 108.8
C19 C18 H18A 108.8
C1 C18 H18A 108.8
C20 C19 C18 103.7(3)
C20 C19 H19A 111.0
C18 C19 H19A 111.0
C20 C19 H19B 111.0
C18 C19 H19B 111.0
H19A C19 H19B 109.0
C19 C20 C21 104.9(3)
C19 C20 H20A 110.8
C21 C20 H20A 110.8
C19 C20 H20B 110.8
C21 C20 H20B 110.8
H20A C20 H20B 108.8
N2 C21 C20 103.8(3)
N2 C21 H21A 111.0
C20 C21 H21A 111.0
N2 C21 H21B 111.0
C20 C21 H21B 111.0
H21A C21 H21B 109.0

loop_
_geom_bond_atom_site_label_1
_geom_bond_atom_site_label_2
_geom_bond_distance
O C14 1.377(4)
O C17 1.427(4)
N1 C8 1.293(4)
N1 C7 1.426(4)
C1 C2 1.505(4)
C1 C8 1.522(4)
C1 C10 1.547(4)
C1 C18 1.548(4)
N2 C12 1.380(4)
N2 C18 1.453(4)
N2 C21 1.457(4)
C2 C3 1.382(4)
C2 C7 1.391(4)
C3 C4 1.386(5)
C3 H3A 0.9300
C4 C5 1.370(5)
C4 H4A 0.9300
C5 C6 1.382(5)
C5 H5A 0.9300
C6 C7 1.372(5)
C6 H6A 0.9300
C8 C9 1.488(5)
C9 H9A 0.9600
C9 H9B 0.9600
C9 H9C 0.9600
C10 C11 1.504(4)
C10 H10A 0.9700
C10 H10B 0.9700
C11 C16 1.377(4)
C11 C12 1.408(4)
C12 C13 1.392(4)
C13 C14 1.381(4)
C13 H13A 0.9300
C14 C15 1.383(4)
C15 C16 1.388(4)
C15 H15A 0.9300
C16 H16A 0.9300
C17 H17A 0.9600
C17 H17B 0.9600
C17 H17C 0.9600
C18 C19 1.523(4)
C18 H18A 0.9800
C19 C20 1.521(5)
C19 H19A 0.9700
C19 H19B 0.9700
C20 C21 1.523(5)
C20 H20A 0.9700
C20 H20B 0.9700
C21 H21A 0.9700
C21 H21B 0.9700

loop_
_geom_torsion_atom_site_label_1
_geom_torsion_atom_site_label_2
_geom_torsion_atom_site_label_3
_geom_torsion_atom_site_label_4
_geom_torsion
C8 C1 C2 C3 -178.6(3)
C10 C1 C2 C3 64.3(5)
C18 C1 C2 C3 -58.2(5)
C8 C1 C2 C7 0.9(3)
C10 C1 C2 C7 -116.2(3)
C18 C1 C2 C7 121.3(3)
C7 C2 C3 C4 0.9(5)
C1 C2 C3 C4 -179.7(3)
C2 C3 C4 C5 0.0(5)
C3 C4 C5 C6 -1.2(6)
C4 C5 C6 C7 1.6(6)
C5 C6 C7 C2 -0.7(6)
C5 C6 C7 N1 179.3(3)
C3 C2 C7 C6 -0.5(5)
C1 C2 C7 C6 179.9(3)
C3 C2 C7 N1 179.5(3)
C1 C2 C7 N1 -0.1(4)
C8 N1 C7 C6 179.1(4)
C8 N1 C7 C2 -0.8(4)
C7 N1 C8 C9 179.5(3)
C7 N1 C8 C1 1.5(4)
C2 C1 C8 N1 -1.5(4)
C10 C1 C8 N1 118.5(3)
C18 C1 C8 N1 -123.3(3)
C2 C1 C8 C9 -179.5(3)
C10 C1 C8 C9 -59.4(4)
C18 C1 C8 C9 58.8(5)
C2 C1 C10 C11 -73.7(4)
C8 C1 C10 C11 175.2(3)
C18 C1 C10 C11 53.2(3)
C1 C10 C11 C16 155.0(3)
C1 C10 C11 C12 -24.7(4)
C18 N2 C12 C13 175.5(3)
C21 N2 C12 C13 -5.9(5)
C18 N2 C12 C11 -6.3(4)
C21 N2 C12 C11 172.2(3)
C16 C11 C12 N2 179.4(3)
C10 C11 C12 N2 -0.9(4)
C16 C11 C12 C13 -2.5(4)
C10 C11 C12 C13 177.3(3)
N2 C12 C13 C14 -178.3(3)
C11 C12 C13 C14 3.5(5)
C17 O C14 C13 179.0(3)
C17 O C14 C15 -0.3(5)
C12 C13 C14 O 178.9(3)
C12 C13 C14 C15 -1.8(5)
O C14 C15 C16 178.2(3)
C13 C14 C15 C16 -1.0(5)
C12 C11 C16 C15 -0.4(5)
C10 C11 C16 C15 179.9(3)
C14 C15 C16 C11 2.1(5)
C12 N2 C18 C19 163.2(3)
C21 N2 C18 C19 -15.5(4)
C12 N2 C18 C1 38.0(4)
C21 N2 C18 C1 -140.6(3)
C2 C1 C18 N2 67.2(3)
C8 C1 C18 N2 -179.8(3)
C10 C1 C18 N2 -59.4(3)
C2 C1 C18 C19 -50.3(4)
C8 C1 C18 C19 62.7(4)
C10 C1 C18 C19 -176.9(3)
N2 C18 C19 C20 29.5(4)
C1 C18 C19 C20 150.4(3)
C18 C19 C20 C21 -33.2(4)
C12 N2 C21 C20 176.3(3)
C18 N2 C21 C20 -5.1(4)
C19 C20 C21 N2 23.8(4)
